data_7043544
loop_
_publ_author_name
'Auvray, Thomas'
'Santoni, Marie-Pierre'
'Hasenknopf, Bernold'
'Hanan, Garry'

_publ_section_title
;
 Covalent hybrids based on Re(I) tricarbonyl complexes and
 polypyridine-functionalized polyoxometalate: synthesis, characterization
 and electronic properties
;
_journal_name_full 'Dalton Trans.'
_journal_paper_doi 10.1039/C7DT01674C
_journal_year 2017
_chemical_formula_moiety 'C16 H16 N3 O63 P2 V3 W15, 3(C16 H36 N)'
_chemical_formula_sum 'C64 H124 N6 O63 P2 V3 W15'
_chemical_formula_weight 4958.19
_chemical_name_common D-bpy
_chemical_name_systematic 4
_space_group_crystal_system orthorhombic
_space_group_IT_number 19
_space_group_name_Hall 'P 2ac 2ab'
_space_group_name_H-M_alt 'P 21 21 21'
_symmetry_space_group_name_Hall 'P 2ac 2ab'
_symmetry_space_group_name_H-M 'P 21 21 21'
_atom_sites_solution_hydrogens geom
_audit_creation_date 2017-06-27
_audit_creation_method
;
Olex2 1.2
(compiled 2017.03.28 svn.r3405 for OlexSys, GUI svn.r5337)
;
_audit_update_record
;
2017-06-28 deposited with the CCDC.
2017-07-07 downloaded from the CCDC.
;
_cell_angle_alpha 90
_cell_angle_beta 90
_cell_angle_gamma 90
_cell_formula_units_Z 4
_cell_length_a 28.0308(10)
_cell_length_b 36.9998(13)
_cell_length_c 15.5102(5)
_cell_measurement_reflns_used 9926
_cell_measurement_temperature 150(2)
_cell_measurement_theta_max 54.050
_cell_measurement_theta_min 3.407
_cell_volume 16086.2(10)
_computing_cell_refinement 'SAINT v8.37A (Bruker, 2015)'
_computing_data_collection 'APEX2 (Bruker)'
_computing_data_reduction 'SAINT v8.37A (Bruker, 2015)'
_computing_molecular_graphics 'Olex2 (Dolomanov et al., 2009)'
_computing_publication_material 'Olex2 (Dolomanov et al., 2009)'
_computing_structure_refinement 'XL (Sheldrick, 2008)'
_computing_structure_solution 'XT (Sheldrick, 2015)'
_diffrn_ambient_temperature 150.0
_diffrn_measured_fraction_theta_full 1.000
_diffrn_measured_fraction_theta_max 0.995
_diffrn_measurement_device_type 'Bruker APEX-II CCD'
_diffrn_measurement_method '\f and \w scans'
_diffrn_radiation_type GaK\a
_diffrn_radiation_wavelength 1.34139
_diffrn_reflns_av_R_equivalents 0.1004
_diffrn_reflns_av_unetI/netI 0.0386
_diffrn_reflns_Laue_measured_fraction_full 1.000
_diffrn_reflns_Laue_measured_fraction_max 0.995
_diffrn_reflns_limit_h_max 33
_diffrn_reflns_limit_h_min -33
_diffrn_reflns_limit_k_max 44
_diffrn_reflns_limit_k_min -44
_diffrn_reflns_limit_l_max 18
_diffrn_reflns_limit_l_min -18
_diffrn_reflns_number 413250
_diffrn_reflns_point_group_measured_fraction_full 1.000
_diffrn_reflns_point_group_measured_fraction_max 0.995
_diffrn_reflns_theta_full 53.594
_diffrn_reflns_theta_max 54.255
_diffrn_reflns_theta_min 1.720
_diffrn_standards_number 0
_exptl_absorpt_coefficient_mu 15.072
_exptl_absorpt_correction_T_max 0.1434
_exptl_absorpt_correction_T_min 0.0435
_exptl_absorpt_correction_type multi-scan
_exptl_absorpt_process_details
;
SADABS-2016/2 (Bruker,2016/2) was used for absorption correction.
wR2(int) was 0.1654 before and 0.1230 after correction.
The Ratio of minimum to maximum transmission is 0.3033.
The \l/2 correction factor is Not present.
;
_exptl_crystal_colour yellow
_exptl_crystal_colour_primary yellow
_exptl_crystal_density_diffrn 2.047
_exptl_crystal_description plate
_exptl_crystal_F_000 9052
_exptl_crystal_recrystallization_method 'Re-crystallisation from solvent: acetonitrile/diisopropyl ether'
_exptl_crystal_size_max 0.19
_exptl_crystal_size_mid 0.19
_exptl_crystal_size_min 0.04
_refine_diff_density_max 3.516
_refine_diff_density_min -1.277
_refine_diff_density_rms 0.254
_refine_ls_abs_structure_details
;
 Refined as an inversion twin.
;
_refine_ls_abs_structure_Flack 0.255(19)
_refine_ls_extinction_method none
_refine_ls_goodness_of_fit_ref 1.059
_refine_ls_hydrogen_treatment constr
_refine_ls_matrix_type full
_refine_ls_number_parameters 1380
_refine_ls_number_reflns 29712
_refine_ls_number_restraints 674
_refine_ls_restrained_S_all 1.051
_refine_ls_R_factor_all 0.0726
_refine_ls_R_factor_gt 0.0652
_refine_ls_shift/su_max 0.001
_refine_ls_shift/su_mean 0.000
_refine_ls_structure_factor_coef Fsqd
_refine_ls_weighting_details 'w=1/[\s^2^(Fo^2^)+(0.1109P)^2^+215.7634P] where P=(Fo^2^+2Fc^2^)/3'
_refine_ls_weighting_scheme calc
_refine_ls_wR_factor_gt 0.1782
_refine_ls_wR_factor_ref 0.1867
_reflns_Friedel_coverage 0.857
_reflns_Friedel_fraction_full 1.000
_reflns_Friedel_fraction_max 0.995
_reflns_number_gt 26464
_reflns_number_total 29712
_reflns_threshold_expression 'I > 2\s(I)'
_cod_data_source_file c7dt01674c2.cif
_cod_data_source_block auvr28
_cod_database_code 7043544
_shelx_shelxl_version_number 2014/7
_shelx_space_group_comment
;
The symmetry employed for this shelxl refinement is uniquely defined
by the following loop, which should always be used as a source of
symmetry information in preference to the above space-group names.
They are only intended as comments.
;
_shelx_estimated_absorpt_t_max 0.584
_shelx_estimated_absorpt_t_min 0.162
_olex2_refinement_description
;
1. Twinned data refinement
 Scales: 0.745(19)
 0.255(19)
2. Fixed Uiso
 At 1.2 times of:
  All C(H) groups, All C(H,H) groups, All N(H) groups
 At 1.5 times of:
  All C(H,H,H) groups
3. Restrained distances
 C9-C10 = C6-C10 = C7-C6 = C8-C7 = C12-C11 = C15-C14 = C13-C14 = C13-C12
 1.39 with sigma of 0.02
 N3-C11 = N3-C15 = N2-C9 = N2-C8
 1.37 with sigma of 0.02
 C16-C13
 1.5 with sigma of 0.02
 C4-C1 = C4-C3 = C4-C2
 1.54 with sigma of 0.02
 O1-C5
 1.23 with sigma of 0.01
 C16A-C12A = C8A-C12A = C8A-C4A = N1A-C4A = N1A-C2A = C6A-C2A = C6A-C10A =
 C14A-C10A = C9A-C13A = C9A-C5A = C5A-C1A = N1A-C1A = N1A-C3A = C7A-C3A = C7A-
 C11A = C15A-C11A
 1.5 with sigma of 0.02
 C15B-C11B = C7B-C11B = C7B-C3B = N1B-C3B = N1B-C1B = C5B-C1B = C9B-C5B = C9B-
 C13B = C14B-C10B = C6B-C10B = C6B-C2B = N1B-C2B = N1B-C4B = C8B-C4B = C8B-C12B
 = C16B-C12B
 1.5 with sigma of 0.02
 C9C-C13C = C9C-C5C = C5C-C1C = N1C-C1C = N1C-C2C = C6C-C2C = C6C-C10C = C14C-
 C10C = N1C-C3C = C7C-C3C = C7C-C11C = C15C-C11C = N1C-C4C = C8C-C4C = C8C-C12C
 = C16C-C12C
 1.5 with sigma of 0.02
 C13C-C5C = C14C-C6C = C15C-C7C = C16C-C8C = C9C-C1C = C10C-C2C = C11C-C3C =
 C12C-C4C = C5C-N1C = C6C-N1C = C7C-N1C = C8C-N1C
 2.5 with sigma of 0.04
4. Restrained planarity
 O1, N1, N2, N3, C5, C6, C7, C8, C9, C10, C11, C12, C13, C14, C15, C16
 with sigma of 0.1
5. Uiso/Uaniso restraints and constraints
C12 \\sim C13 \\sim C14 \\sim C15 \\sim C16: within 2A with sigma of 0.04 and
sigma for terminal atoms of 0.08
O1 \\sim N1 \\sim C5: within 2A with sigma of 0.04 and sigma for terminal atoms
of 0.08
C7 \\sim C8: within 2A with sigma of 0.04 and sigma for terminal atoms of 0.08
N1B \\sim C1B \\sim C2B \\sim C3B \\sim C4B \\sim C5B \\sim C6B \\sim C7B \\sim
C8B \\sim C9B \\sim C10B \\sim C11B \\sim C12B \\sim C13B \\sim C14B \\sim C15B
\\sim C16B: within 2A with sigma of 0.002 and sigma for terminal atoms of 0.002
C12C \\sim N1C \\sim C1C \\sim C2C \\sim C3C \\sim C4C \\sim C5C \\sim C6C
\\sim C7C \\sim C8C \\sim C9C \\sim C10C \\sim C11C \\sim C13C \\sim C14C \\sim
C15C \\sim C16C: within 2A with sigma of 0.003 and sigma for terminal atoms of
0.006
6. Rigid body (RIGU) restrains
 N1A, C1A, C2A, C3A, C4A, C5A, C6A, C7A, C8A, C9A, C10A, C11A, C12A, C13A,
 C14A, C15A, C16A
 with sigma for 1-2 distances of 0.002 and sigma for 1-3 distances of 0.002
 N1C, C1C, C3C, C4C, C5C, C6C, C7C, C8C, C9C, C10C, C11C, C12C, C13C, C14C,
 C15C, C16C
 with sigma for 1-2 distances of 0.002 and sigma for 1-3 distances of 0.002
 O1, N1, N2, N3, C5, C6, C7, C8, C9, C10, C11, C12, C13, C14, C15, C16
 with sigma for 1-2 distances of 0.002 and sigma for 1-3 distances of 0.002
 P2, O48, O49, O50, O57
 with sigma for 1-2 distances of 0.002 and sigma for 1-3 distances of 0.002
7.a Secondary CH2 refined with riding coordinates:
 C1(H1A,H1B), C2(H2A,H2B), C3(H3A,H3B), C1A(H1AA,H1AB), C2A(H2AA,H2AB),
 C3A(H3AA,H3AB), C4A(H4AA,H4AB), C5A(H5AA,H5AB), C6A(H6AA,H6AB), C7A(H7AA,H7AB),
  C8A(H8AA,H8AB), C9A(H9AA,H9AB), C10A(H10A,H10B), C11A(H11A,H11B), C12A(H12A,
 H12B), C1B(H1BA,H1BB), C2B(H2BA,H2BB), C3B(H3BA,H3BB), C4B(H4BA,H4BB),
 C5B(H5BA,H5BB), C6B(H6BA,H6BB), C7B(H7BA,H7BB), C8B(H8BA,H8BB), C9B(H9BA,H9BB),
  C10B(H10C,H10D), C11B(H11C,H11D), C12B(H12C,H12D), C1C(H1CA,H1CB), C2C(H2CA,
 H2CB), C3C(H3CA,H3CB), C4C(H4CA,H4CB), C5C(H5CA,H5CB), C6C(H6CA,H6CB),
 C7C(H7CA,H7CB), C8C(H8CA,H8CB), C9C(H9CA,H9CB), C10C(H10E,H10F), C11C(H11E,
 H11F), C12C(H12E,H12F)
7.b Me refined with riding coordinates:
 C13A(H13A,H13B,H13C), C14A(H14A,H14B,H14C), C15A(H15A,H15B,H15C), C16A(H16D,
 H16E,H16F), C13B(H13D,H13E,H13F), C14B(H14D,H14E,H14F), C15B(H15D,H15E,H15F),
 C16B(H16G,H16H,H16I), C13C(H13G,H13H,H13I), C14C(H14G,H14H,H14I), C15C(H15G,
 H15H,H15I), C16C(H16J,H16K,H16L)
7.c Aromatic/amide H refined with riding coordinates:
 N1(H1), C7(H7), C8(H8), C10(H10), C12(H12), C14(H14), C15(H15)
7.d Idealised Me refined as rotating group:
 C16(H16A,H16B,H16C)
;
_olex2_submission_special_instructions 'No special instructions were received'

loop_
_space_group_symop_operation_xyz
'x, y, z'
'-x+1/2, -y, z+1/2'
'-x, y+1/2, -z+1/2'
'x+1/2, -y+1/2, -z'

loop_
_atom_site_label
_atom_site_type_symbol
_atom_site_fract_x
_atom_site_fract_y
_atom_site_fract_z
_atom_site_U_iso_or_equiv
_atom_site_adp_type
_atom_site_occupancy
_atom_site_site_symmetry_order
_atom_site_calc_flag
_atom_site_refinement_flags_posn
_atom_site_refinement_flags_adp
W1 W 0.20506(4) 0.70449(4) 0.88319(7) 0.0508(3) Uani 1 1 d . .
W2 W 0.27611(4) 0.77656(4) 0.86029(7) 0.0526(3) Uani 1 1 d . .
W3 W 0.30936(4) 0.80747(3) 0.64426(8) 0.0476(3) Uani 1 1 d . .
W4 W 0.26298(4) 0.76641(3) 0.46977(7) 0.0423(3) Uani 1 1 d . .
W5 W 0.18531(4) 0.68802(3) 0.49597(7) 0.0425(2) Uani 1 1 d . .
W6 W 0.15454(4) 0.66031(3) 0.69442(7) 0.0471(3) Uani 1 1 d . .
W7 W 0.09950(4) 0.76868(4) 0.88724(7) 0.0525(3) Uani 1 1 d . .
W8 W 0.17100(4) 0.84040(4) 0.86041(8) 0.0549(3) Uani 1 1 d . .
W9 W 0.20390(4) 0.87112(3) 0.64321(8) 0.0498(3) Uani 1 1 d . .
W10 W 0.15755(4) 0.82979(3) 0.46960(7) 0.0409(2) Uani 1 1 d . .
W11 W 0.07911(4) 0.75123(3) 0.49705(6) 0.0395(2) Uani 1 1 d . .
W12 W 0.04876(4) 0.72380(3) 0.69607(7) 0.0440(3) Uani 1 1 d . .
W13 W 0.00703(4) 0.81559(4) 0.75496(8) 0.0576(3) Uani 1 1 d . .
W14 W 0.08113(5) 0.88713(4) 0.72425(9) 0.0599(3) Uani 1 1 d . .
W15 W 0.03511(4) 0.84364(4) 0.55187(8) 0.0498(3) Uani 1 1 d . .
V1 V 0.28091(14) 0.64982(12) 0.7441(2) 0.0439(9) Uani 1 1 d . .
V2 V 0.35415(12) 0.72183(12) 0.7263(3) 0.0439(9) Uani 1 1 d . .
V3 V 0.31041(14) 0.67989(11) 0.5460(2) 0.0417(8) Uani 1 1 d . .
P1 P 0.23535(16) 0.73228(13) 0.6742(3) 0.0246(9) Uani 1 1 d . .
P2 P 0.12382(15) 0.79922(13) 0.6758(3) 0.0247(9) Uani 1 1 d . U
O1 O 0.4177(10) 0.5682(7) 0.7442(16) 0.162(17) Uani 1 1 d D U
O2 O 0.3448(8) 0.6722(6) 0.7685(12) 0.074(6) Uani 1 1 d . .
O3 O 0.3681(7) 0.6959(6) 0.6097(13) 0.064(5) Uani 1 1 d . .
O4 O 0.3100(7) 0.6412(5) 0.6320(13) 0.061(5) Uani 1 1 d . .
O5 O 0.4096(8) 0.7274(7) 0.7553(16) 0.080(6) Uani 1 1 d . .
O6 O 0.3398(7) 0.6614(6) 0.4688(13) 0.071(6) Uani 1 1 d . .
O7 O 0.2915(8) 0.6112(6) 0.7897(12) 0.068(5) Uani 1 1 d . .
O8 O 0.3210(6) 0.7437(5) 0.8184(10) 0.053(4) Uani 1 1 d . .
O9 O 0.3455(5) 0.7655(5) 0.6640(11) 0.049(4) Uani 1 1 d . .
O10 O 0.3025(6) 0.7263(4) 0.4990(11) 0.047(4) Uani 1 1 d . .
O11 O 0.2472(8) 0.6700(5) 0.5172(11) 0.062(5) Uani 1 1 d . .
O12 O 0.2173(6) 0.6436(5) 0.7032(11) 0.053(4) Uani 1 1 d . .
O13 O 0.2545(6) 0.6760(6) 0.8424(10) 0.056(4) Uani 1 1 d . .
O14 O 0.2813(5) 0.7045(5) 0.6744(11) 0.047(4) Uani 1 1 d . .
O15 O 0.2881(6) 0.8053(5) 0.7586(11) 0.055(4) Uani 1 1 d . .
O16 O 0.3080(6) 0.8008(6) 0.5213(12) 0.060(5) Uani 1 1 d . .
O17 O 0.2123(6) 0.7318(5) 0.4613(10) 0.047(4) Uani 1 1 d . .
O18 O 0.1560(7) 0.6533(5) 0.5709(12) 0.056(4) Uani 1 1 d . .
O19 O 0.1639(7) 0.6834(7) 0.7993(10) 0.067(5) Uani 1 1 d . .
O20 O 0.2477(6) 0.7413(6) 0.9297(10) 0.066(6) Uani 1 1 d . .
O21 O 0.3547(7) 0.8394(6) 0.6478(14) 0.068(5) Uani 1 1 d . .
O22 O 0.2782(7) 0.7726(5) 0.3657(12) 0.061(5) Uani 1 1 d . .
O23 O 0.1748(7) 0.6664(5) 0.3999(11) 0.060(5) Uani 1 1 d . .
O24 O 0.1254(8) 0.6216(5) 0.7208(15) 0.071(6) Uani 1 1 d . .
O25 O 0.1939(7) 0.6799(6) 0.9765(12) 0.067(5) Uani 1 1 d . .
O26 O 0.3112(6) 0.7967(6) 0.9376(11) 0.062(5) Uani 1 1 d . .
O27 O 0.2492(6) 0.7649(5) 0.6169(10) 0.052(4) Uani 1 1 d . .
O28 O 0.1937(6) 0.7103(4) 0.6394(9) 0.043(3) Uani 1 1 d . .
O29 O 0.2272(6) 0.7431(5) 0.7640(9) 0.045(4) Uani 1 1 d . .
O30 O 0.2569(5) 0.8419(5) 0.6264(13) 0.061(5) Uani 1 1 d . .
O31 O 0.2147(4) 0.8051(4) 0.4695(9) 0.032(3) Uani 1 1 d . .
O32 O 0.1245(6) 0.7155(6) 0.5023(11) 0.060(5) Uani 1 1 d . .
O33 O 0.0993(5) 0.6896(5) 0.6797(10) 0.051(4) Uani 1 1 d . .
O34 O 0.1547(6) 0.7411(5) 0.8970(9) 0.047(4) Uani 1 1 d . .
O35 O 0.2200(6) 0.8060(5) 0.8741(11) 0.055(5) Uani 1 1 d . .
O36 O 0.1883(6) 0.8712(4) 0.5252(14) 0.057(5) Uani 1 1 d . .
O37 O 0.1235(6) 0.7854(4) 0.4625(9) 0.047(4) Uani 1 1 d . .
O38 O 0.0378(6) 0.7247(5) 0.5744(11) 0.054(4) Uani 1 1 d . .
O39 O 0.0770(5) 0.7365(5) 0.8040(9) 0.050(4) Uani 1 1 d . .
O40 O 0.1291(6) 0.8113(6) 0.9294(11) 0.064(6) Uani 1 1 d . .
O41 O 0.2019(5) 0.8575(5) 0.7614(11) 0.052(4) Uani 1 1 d . .
O42 O 0.2301(7) 0.9107(6) 0.6474(15) 0.072(6) Uani 1 1 d . .
O43 O 0.1604(6) 0.8438(5) 0.3637(12) 0.058(5) Uani 1 1 d . .
O44 O 0.0545(7) 0.7403(6) 0.4008(11) 0.062(5) Uani 1 1 d . .
O45 O 0.0047(6) 0.6948(6) 0.7219(13) 0.068(6) Uani 1 1 d . .
O46 O 0.0736(6) 0.7573(6) 0.9811(10) 0.064(5) Uani 1 1 d . .
O47 O 0.1876(6) 0.8716(6) 0.9360(13) 0.076(7) Uani 1 1 d . .
O48 O 0.1609(5) 0.8183(4) 0.6196(9) 0.036(3) Uani 1 1 d . U
O49 O 0.1057(5) 0.7638(4) 0.6366(8) 0.034(2) Uani 1 1 d . U
O50 O 0.1383(5) 0.7942(5) 0.7703(9) 0.043(3) Uani 1 1 d . U
O51 O 0.0975(5) 0.8501(5) 0.5021(10) 0.050(4) Uani 1 1 d . .
O52 O 0.0394(6) 0.7965(5) 0.5201(10) 0.053(4) Uani 1 1 d . .
O53 O 0.0121(5) 0.7697(5) 0.7123(10) 0.051(4) Uani 1 1 d . .
O54 O 0.0467(5) 0.7993(6) 0.8441(10) 0.055(5) Uani 1 1 d . .
O55 O 0.1163(5) 0.8673(5) 0.8215(11) 0.051(4) Uani 1 1 d . .
O56 O 0.1389(6) 0.8891(5) 0.6626(12) 0.050(4) Uani 1 1 d . .
O57 O 0.0773(5) 0.8255(4) 0.6777(9) 0.039(3) Uani 1 1 d . U
O58 O -0.0120(6) 0.8311(7) 0.6396(12) 0.070(6) Uani 1 1 d . .
O59 O 0.0242(6) 0.8641(7) 0.7746(12) 0.074(6) Uani 1 1 d . .
O60 O 0.0468(6) 0.8859(5) 0.6165(10) 0.052(4) Uani 1 1 d . .
O61 O -0.0011(6) 0.8599(6) 0.4731(13) 0.064(5) Uani 1 1 d . .
O62 O -0.0468(7) 0.8132(7) 0.8033(10) 0.070(6) Uani 1 1 d . .
O63 O 0.0711(8) 0.9272(7) 0.7571(14) 0.084(7) Uani 1 1 d . .
N1 N 0.4369(8) 0.6177(7) 0.6728(14) 0.074(7) Uani 1 1 d . U
H1 H 0.4609 0.6278 0.6455 0.088 Uiso 1 1 calc R .
N2 N 0.5909(10) 0.5427(7) 0.7086(17) 0.124(15) Uani 1 1 d D U
N3 N 0.5245(10) 0.4718(7) 0.8264(16) 0.105(11) Uani 1 1 d D U
C1 C 0.3854(10) 0.6486(8) 0.7633(15) 0.059(7) Uani 1 1 d D .
H1A H 0.3797 0.6266 0.7980 0.071 Uiso 1 1 calc R .
H1B H 0.4140 0.6610 0.7865 0.071 Uiso 1 1 calc R .
C2 C 0.4052(9) 0.6699(7) 0.610(2) 0.063(7) Uani 1 1 d D .
H2A H 0.4351 0.6815 0.6303 0.076 Uiso 1 1 calc R .
H2B H 0.4104 0.6609 0.5511 0.076 Uiso 1 1 calc R .
C3 C 0.3502(9) 0.6173(8) 0.634(3) 0.083(11) Uani 1 1 d D .
H3A H 0.3571 0.6084 0.5747 0.099 Uiso 1 1 calc R .
H3B H 0.3434 0.5962 0.6709 0.099 Uiso 1 1 calc R .
C4 C 0.3933(9) 0.6385(7) 0.6690(13) 0.059(7) Uani 1 1 d D .
C5 C 0.4477(11) 0.5872(8) 0.7080(14) 0.084(8) Uani 1 1 d D U
C6 C 0.4974(11) 0.5725(7) 0.7076(13) 0.093(11) Uani 1 1 d D U
C7 C 0.5355(9) 0.5899(9) 0.6702(18) 0.111(13) Uani 1 1 d D U
H7 H 0.5305 0.6127 0.6435 0.134 Uiso 1 1 calc R .
C8 C 0.5809(12) 0.5752(8) 0.671(2) 0.142(17) Uani 1 1 d D U
H8 H 0.6061 0.5882 0.6433 0.170 Uiso 1 1 calc R .
C9 C 0.5533(9) 0.5252(8) 0.7458(15) 0.085(9) Uani 1 1 d D U
C10 C 0.5072(10) 0.5390(7) 0.7461(13) 0.070(6) Uani 1 1 d D U
H10 H 0.4821 0.5256 0.7725 0.084 Uiso 1 1 calc R .
C11 C 0.5605(10) 0.4915(9) 0.7864(16) 0.127(19) Uani 1 1 d D U
C12 C 0.6061(12) 0.4761(8) 0.7884(18) 0.109(13) Uani 1 1 d D U
H12 H 0.6316 0.4888 0.7619 0.130 Uiso 1 1 calc R .
C13 C 0.6161(12) 0.4429(8) 0.8274(19) 0.141(14) Uani 1 1 d D U
C14 C 0.5801(11) 0.4229(10) 0.868(2) 0.148(16) Uani 1 1 d D U
H14 H 0.5856 0.4003 0.8946 0.178 Uiso 1 1 calc R .
C15 C 0.5352(13) 0.4392(9) 0.864(2) 0.157(19) Uani 1 1 d D U
H15 H 0.5096 0.4265 0.8907 0.189 Uiso 1 1 calc R .
C16 C 0.6675(13) 0.4291(12) 0.825(3) 0.23(3) Uani 1 1 d D U
H16A H 0.6819 0.4351 0.7692 0.340 Uiso 1 1 calc GR .
H16B H 0.6677 0.4028 0.8330 0.340 Uiso 1 1 calc GR .
H16C H 0.6859 0.4406 0.8713 0.340 Uiso 1 1 calc GR .
N1A N 0.3334(8) 0.2570(7) 0.6862(12) 0.077(4) Uani 1 1 d D U
C1A C 0.3673(10) 0.2388(10) 0.7456(19) 0.086(6) Uani 1 1 d D U
H1AA H 0.3768 0.2564 0.7906 0.104 Uiso 1 1 calc R .
H1AB H 0.3503 0.2188 0.7747 0.104 Uiso 1 1 calc R .
C2A C 0.3123(11) 0.2334(9) 0.6179(18) 0.085(6) Uani 1 1 d D U
H2AA H 0.2933 0.2483 0.5776 0.102 Uiso 1 1 calc R .
H2AB H 0.3383 0.2217 0.5846 0.102 Uiso 1 1 calc R .
C3A C 0.2932(9) 0.2716(9) 0.7406(16) 0.080(6) Uani 1 1 d D U
H3AA H 0.3081 0.2864 0.7865 0.096 Uiso 1 1 calc R .
H3AB H 0.2784 0.2505 0.7696 0.096 Uiso 1 1 calc R .
C4A C 0.3585(11) 0.2881(8) 0.6465(18) 0.080(5) Uani 1 1 d D U
H4AA H 0.3349 0.3018 0.6123 0.096 Uiso 1 1 calc R .
H4AB H 0.3823 0.2783 0.6054 0.096 Uiso 1 1 calc R .
C5A C 0.4109(12) 0.2241(12) 0.707(2) 0.104(12) Uani 1 1 d D U
H5AA H 0.4343 0.2440 0.7006 0.124 Uiso 1 1 calc R .
H5AB H 0.4031 0.2155 0.6477 0.124 Uiso 1 1 calc R .
C6A C 0.2813(15) 0.2049(11) 0.657(2) 0.108(10) Uani 1 1 d D U
H6AA H 0.2982 0.1922 0.7042 0.130 Uiso 1 1 calc R .
H6AB H 0.2516 0.2157 0.6803 0.130 Uiso 1 1 calc R .
C7A C 0.2525(12) 0.2940(11) 0.7035(19) 0.090(11) Uani 1 1 d D U
H7AA H 0.2655 0.3130 0.6653 0.107 Uiso 1 1 calc R .
H7AB H 0.2312 0.2784 0.6689 0.107 Uiso 1 1 calc R .
C8A C 0.3840(16) 0.3145(10) 0.704(2) 0.110(9) Uani 1 1 d D U
H8AA H 0.3632 0.3204 0.7538 0.132 Uiso 1 1 calc R .
H8AB H 0.4133 0.3030 0.7269 0.132 Uiso 1 1 calc R .
C9A C 0.4343(10) 0.1936(9) 0.755(2) 0.081(7) Uani 1 1 d D U
H9AA H 0.4147 0.1715 0.7476 0.097 Uiso 1 1 calc R .
H9AB H 0.4351 0.1997 0.8168 0.097 Uiso 1 1 calc R .
C10A C 0.271(3) 0.1798(15) 0.584(3) 0.16(2) Uani 1 1 d D U
H10A H 0.2549 0.1930 0.5367 0.188 Uiso 1 1 calc R .
H10B H 0.3006 0.1691 0.5620 0.188 Uiso 1 1 calc R .
C11A C 0.2248(11) 0.3111(10) 0.7761(19) 0.079(8) Uani 1 1 d D U
H11A H 0.2144 0.2923 0.8176 0.095 Uiso 1 1 calc R .
H11B H 0.2451 0.3287 0.8070 0.095 Uiso 1 1 calc R .
C12A C 0.3972(18) 0.3487(11) 0.659(3) 0.129(11) Uani 1 1 d D U
H12A H 0.4036 0.3438 0.5971 0.155 Uiso 1 1 calc R .
H12B H 0.4263 0.3593 0.6848 0.155 Uiso 1 1 calc R .
C13A C 0.4844(13) 0.1859(14) 0.724(4) 0.123(16) Uani 1 1 d D U
H13A H 0.4977 0.1658 0.7581 0.184 Uiso 1 1 calc R .
H13B H 0.4838 0.1793 0.6633 0.184 Uiso 1 1 calc R .
H13C H 0.5042 0.2074 0.7324 0.184 Uiso 1 1 calc R .
C14A C 0.239(2) 0.1508(16) 0.618(3) 0.17(2) Uani 1 1 d D U
H14A H 0.2310 0.1339 0.5709 0.249 Uiso 1 1 calc R .
H14B H 0.2545 0.1378 0.6644 0.249 Uiso 1 1 calc R .
H14C H 0.2090 0.1617 0.6392 0.249 Uiso 1 1 calc R .
C15A C 0.1823(15) 0.3297(15) 0.738(2) 0.13(2) Uani 1 1 d D U
H15A H 0.1637 0.3410 0.7844 0.193 Uiso 1 1 calc R .
H15B H 0.1929 0.3483 0.6974 0.193 Uiso 1 1 calc R .
H15C H 0.1624 0.3120 0.7079 0.193 Uiso 1 1 calc R .
C16A C 0.356(2) 0.3743(16) 0.668(5) 0.16(2) Uani 1 1 d D U
H16D H 0.3635 0.3971 0.6387 0.241 Uiso 1 1 calc R .
H16E H 0.3275 0.3635 0.6418 0.241 Uiso 1 1 calc R .
H16F H 0.3500 0.3789 0.7292 0.241 Uiso 1 1 calc R .
N1B N 0.5598(11) 0.2877(10) 0.474(2) 0.121(4) Uani 1 1 d D U
C1B C 0.5103(13) 0.2974(12) 0.448(3) 0.121(4) Uani 1 1 d D U
H1BA H 0.4880 0.2838 0.4854 0.146 Uiso 1 1 calc R .
H1BB H 0.5053 0.2887 0.3882 0.146 Uiso 1 1 calc R .
C2B C 0.5731(14) 0.3031(15) 0.562(2) 0.120(4) Uani 1 1 d D U
H2BA H 0.6041 0.2927 0.5795 0.144 Uiso 1 1 calc R .
H2BB H 0.5776 0.3296 0.5557 0.144 Uiso 1 1 calc R .
C3B C 0.5585(14) 0.2471(11) 0.485(3) 0.121(4) Uani 1 1 d D U
H3BA H 0.5337 0.2415 0.5286 0.145 Uiso 1 1 calc R .
H3BB H 0.5478 0.2365 0.4299 0.145 Uiso 1 1 calc R .
C4B C 0.5972(14) 0.3014(15) 0.412(2) 0.123(4) Uani 1 1 d D U
H4BA H 0.6285 0.2980 0.4402 0.147 Uiso 1 1 calc R .
H4BB H 0.5924 0.3278 0.4065 0.147 Uiso 1 1 calc R .
C5B C 0.4967(13) 0.3366(12) 0.451(3) 0.122(4) Uani 1 1 d D U
H5BA H 0.5186 0.3501 0.4129 0.146 Uiso 1 1 calc R .
H5BB H 0.5023 0.3454 0.5107 0.146 Uiso 1 1 calc R .
C6B C 0.5372(13) 0.2963(14) 0.632(2) 0.120(4) Uani 1 1 d D U
H6BA H 0.5055 0.3063 0.6169 0.144 Uiso 1 1 calc R .
H6BB H 0.5341 0.2702 0.6447 0.144 Uiso 1 1 calc R .
C7B C 0.6035(14) 0.2273(12) 0.512(3) 0.121(4) Uani 1 1 d D U
H7BA H 0.6296 0.2340 0.4722 0.146 Uiso 1 1 calc R .
H7BB H 0.6126 0.2352 0.5706 0.146 Uiso 1 1 calc R .
C8B C 0.6016(16) 0.2865(14) 0.321(2) 0.124(4) Uani 1 1 d D U
H8BA H 0.5688 0.2826 0.2995 0.149 Uiso 1 1 calc R .
H8BB H 0.6167 0.2624 0.3259 0.149 Uiso 1 1 calc R .
C9B C 0.4459(13) 0.3463(13) 0.426(3) 0.123(4) Uani 1 1 d D U
H9BA H 0.4446 0.3428 0.3631 0.147 Uiso 1 1 calc R .
H9BB H 0.4261 0.3267 0.4512 0.147 Uiso 1 1 calc R .
C10B C 0.5592(14) 0.3164(15) 0.706(2) 0.120(4) Uani 1 1 d D U
H10C H 0.5872 0.3027 0.7273 0.144 Uiso 1 1 calc R .
H10D H 0.5706 0.3402 0.6858 0.144 Uiso 1 1 calc R .
C11B C 0.5980(13) 0.1870(12) 0.512(3) 0.122(4) Uani 1 1 d D U
H11C H 0.5793 0.1787 0.4615 0.146 Uiso 1 1 calc R .
H11D H 0.5827 0.1783 0.5655 0.146 Uiso 1 1 calc R .
C12B C 0.6287(14) 0.3074(13) 0.251(3) 0.125(4) Uani 1 1 d D U
H12C H 0.6575 0.3188 0.2757 0.150 Uiso 1 1 calc R .
H12D H 0.6389 0.2905 0.2047 0.150 Uiso 1 1 calc R .
C13B C 0.4182(15) 0.3799(11) 0.442(3) 0.123(5) Uani 1 1 d D U
H13D H 0.3862 0.3774 0.4177 0.185 Uiso 1 1 calc R .
H13E H 0.4157 0.3841 0.5045 0.185 Uiso 1 1 calc R .
H13F H 0.4345 0.4004 0.4153 0.185 Uiso 1 1 calc R .
C14B C 0.5252(13) 0.3220(15) 0.780(3) 0.120(5) Uani 1 1 d D U
H14D H 0.5413 0.3352 0.8261 0.180 Uiso 1 1 calc R .
H14E H 0.4977 0.3360 0.7596 0.180 Uiso 1 1 calc R .
H14F H 0.5143 0.2985 0.8012 0.180 Uiso 1 1 calc R .
C15B C 0.6499(13) 0.1746(15) 0.506(3) 0.122(5) Uani 1 1 d D U
H15D H 0.6511 0.1481 0.5055 0.182 Uiso 1 1 calc R .
H15E H 0.6643 0.1840 0.4531 0.182 Uiso 1 1 calc R .
H15F H 0.6676 0.1837 0.5561 0.182 Uiso 1 1 calc R .
C16B C 0.5966(16) 0.3357(13) 0.214(3) 0.126(5) Uani 1 1 d D U
H16G H 0.6136 0.3491 0.1692 0.189 Uiso 1 1 calc R .
H16H H 0.5683 0.3242 0.1893 0.189 Uiso 1 1 calc R .
H16I H 0.5868 0.3523 0.2601 0.189 Uiso 1 1 calc R .
N1C N 0.2068(18) 0.5345(17) 0.579(3) 0.292(11) Uani 1 1 d D U
C1C C 0.250(3) 0.510(2) 0.588(5) 0.292(11) Uani 1 1 d D U
H1CA H 0.2382 0.4851 0.5964 0.350 Uiso 1 1 calc R .
H1CB H 0.2673 0.5106 0.5327 0.350 Uiso 1 1 calc R .
C2C C 0.230(3) 0.5660(18) 0.536(4) 0.292(11) Uani 1 1 d D U
H2CA H 0.2075 0.5863 0.5343 0.350 Uiso 1 1 calc R .
H2CB H 0.2578 0.5737 0.5719 0.350 Uiso 1 1 calc R .
C3C C 0.164(2) 0.520(2) 0.532(5) 0.292(11) Uani 1 1 d D U
H3CA H 0.1712 0.5202 0.4698 0.350 Uiso 1 1 calc R .
H3CB H 0.1598 0.4944 0.5491 0.350 Uiso 1 1 calc R .
C4C C 0.197(2) 0.5510(16) 0.667(3) 0.292(11) Uani 1 1 d D U
H4CA H 0.2277 0.5601 0.6914 0.350 Uiso 1 1 calc R .
H4CB H 0.1757 0.5720 0.6602 0.350 Uiso 1 1 calc R .
C5C C 0.286(2) 0.517(2) 0.658(5) 0.292(11) Uani 1 1 d D U
H5CA H 0.3012 0.5406 0.6471 0.350 Uiso 1 1 calc R .
H5CB H 0.2692 0.5184 0.7137 0.350 Uiso 1 1 calc R .
C6C C 0.248(3) 0.560(2) 0.447(4) 0.292(11) Uani 1 1 d D U
H6CA H 0.2371 0.5353 0.4290 0.350 Uiso 1 1 calc R .
H6CB H 0.2833 0.5588 0.4491 0.350 Uiso 1 1 calc R .
C7C C 0.116(2) 0.538(2) 0.543(5) 0.292(11) Uani 1 1 d D U
H7CA H 0.0929 0.5189 0.5576 0.351 Uiso 1 1 calc R .
H7CB H 0.1187 0.5542 0.5932 0.351 Uiso 1 1 calc R .
C8C C 0.175(3) 0.5252(19) 0.732(4) 0.292(11) Uani 1 1 d D U
H8CA H 0.1480 0.5128 0.7039 0.350 Uiso 1 1 calc R .
H8CB H 0.1990 0.5066 0.7472 0.350 Uiso 1 1 calc R .
C9C C 0.325(2) 0.489(2) 0.666(6) 0.292(12) Uani 1 1 d D U
H9CA H 0.3130 0.4663 0.6420 0.351 Uiso 1 1 calc R .
H9CB H 0.3312 0.4855 0.7282 0.351 Uiso 1 1 calc R .
C10C C 0.234(3) 0.586(3) 0.379(5) 0.292(12) Uani 1 1 d D U
H10E H 0.2329 0.6104 0.4029 0.350 Uiso 1 1 calc R .
H10F H 0.2018 0.5796 0.3569 0.350 Uiso 1 1 calc R .
C11C C 0.097(4) 0.559(3) 0.470(4) 0.292(12) Uani 1 1 d D U
H11E H 0.0713 0.5444 0.4429 0.351 Uiso 1 1 calc R .
H11F H 0.1226 0.5615 0.4263 0.351 Uiso 1 1 calc R .
C12C C 0.158(4) 0.543(2) 0.813(4) 0.292(12) Uani 1 1 d D U
H12E H 0.1840 0.5576 0.8366 0.350 Uiso 1 1 calc R .
H12F H 0.1315 0.5594 0.7975 0.350 Uiso 1 1 calc R .
C13C C 0.371(3) 0.499(3) 0.622(7) 0.292(12) Uani 1 1 d D U
H13G H 0.3939 0.4799 0.6304 0.439 Uiso 1 1 calc R .
H13H H 0.3648 0.5026 0.5601 0.439 Uiso 1 1 calc R .
H13I H 0.3830 0.5218 0.6464 0.439 Uiso 1 1 calc R .
C14C C 0.269(3) 0.584(3) 0.306(5) 0.291(12) Uani 1 1 d D U
H14G H 0.2602 0.6012 0.2611 0.437 Uiso 1 1 calc R .
H14H H 0.3012 0.5903 0.3280 0.437 Uiso 1 1 calc R .
H14I H 0.2702 0.5596 0.2821 0.437 Uiso 1 1 calc R .
C15C C 0.077(4) 0.596(2) 0.488(6) 0.292(12) Uani 1 1 d D U
H15G H 0.0658 0.6069 0.4347 0.438 Uiso 1 1 calc R .
H15H H 0.0510 0.5940 0.5296 0.438 Uiso 1 1 calc R .
H15I H 0.1026 0.6112 0.5129 0.438 Uiso 1 1 calc R .
C16C C 0.140(4) 0.519(3) 0.885(5) 0.292(12) Uani 1 1 d D U
H16J H 0.1296 0.5342 0.9336 0.438 Uiso 1 1 calc R .
H16K H 0.1126 0.5048 0.8647 0.438 Uiso 1 1 calc R .
H16L H 0.1653 0.5029 0.9040 0.438 Uiso 1 1 calc R .

loop_
_atom_site_aniso_label
_atom_site_aniso_U_11
_atom_site_aniso_U_22
_atom_site_aniso_U_33
_atom_site_aniso_U_23
_atom_site_aniso_U_13
_atom_site_aniso_U_12
W1 0.0446(6) 0.0842(8) 0.0236(5) 0.0044(5) 0.0019(4) 0.0175(6)
W2 0.0390(6) 0.0831(8) 0.0358(5) -0.0156(6) -0.0139(5) 0.0131(6)
W3 0.0327(5) 0.0576(7) 0.0525(7) -0.0083(5) -0.0037(5) -0.0022(5)
W4 0.0356(5) 0.0595(6) 0.0319(5) 0.0018(5) 0.0057(4) -0.0026(5)
W5 0.0469(6) 0.0522(6) 0.0283(5) -0.0048(4) -0.0003(4) -0.0025(5)
W6 0.0431(6) 0.0601(7) 0.0380(5) 0.0062(5) 0.0045(5) -0.0017(5)
W7 0.0425(6) 0.0914(9) 0.0236(5) 0.0033(5) 0.0029(4) 0.0205(6)
W8 0.0447(6) 0.0821(9) 0.0379(6) -0.0217(6) -0.0135(5) 0.0182(6)
W9 0.0389(6) 0.0538(6) 0.0568(7) -0.0113(5) -0.0093(5) -0.0015(5)
W10 0.0337(5) 0.0553(6) 0.0336(5) 0.0031(4) -0.0016(4) -0.0051(4)
W11 0.0381(5) 0.0542(6) 0.0262(4) 0.0011(4) -0.0069(4) -0.0079(5)
W12 0.0312(5) 0.0666(7) 0.0343(5) 0.0094(5) 0.0008(4) -0.0023(5)
W13 0.0372(6) 0.0915(9) 0.0442(6) 0.0080(6) 0.0033(5) 0.0151(6)
W14 0.0475(7) 0.0747(8) 0.0576(7) -0.0134(6) -0.0117(6) 0.0157(6)
W15 0.0368(6) 0.0703(7) 0.0422(6) 0.0047(5) -0.0065(5) 0.0027(5)
V1 0.0348(19) 0.062(2) 0.0353(19) 0.0057(17) 0.0083(15) 0.0151(17)
V2 0.0214(16) 0.068(2) 0.042(2) -0.0064(18) -0.0008(14) 0.0104(16)
V3 0.0400(19) 0.057(2) 0.0286(17) -0.0031(16) 0.0064(15) 0.0104(17)
P1 0.020(2) 0.035(2) 0.019(2) -0.0030(18) -0.0016(16) -0.0001(18)
P2 0.0174(19) 0.040(2) 0.0168(19) -0.0019(17) -0.0024(15) 0.0096(17)
O1 0.089(11) 0.132(16) 0.26(4) 0.11(2) 0.071(15) 0.045(10)
O2 0.073(13) 0.113(16) 0.036(9) 0.020(10) 0.001(9) 0.038(12)
O3 0.049(10) 0.080(13) 0.064(12) 0.004(10) -0.006(9) -0.006(9)
O4 0.053(11) 0.066(11) 0.062(12) -0.001(9) -0.012(9) -0.006(9)
O5 0.058(12) 0.097(16) 0.085(15) -0.003(13) -0.009(11) 0.018(12)
O6 0.050(11) 0.113(16) 0.052(11) 0.010(11) -0.016(9) 0.028(11)
O7 0.068(12) 0.092(14) 0.044(10) -0.006(10) 0.000(9) -0.004(11)
O8 0.037(9) 0.085(12) 0.038(8) -0.003(8) -0.019(7) 0.016(8)
O9 0.026(7) 0.064(10) 0.055(10) 0.006(8) 0.003(7) 0.007(7)
O10 0.041(8) 0.049(8) 0.051(9) -0.007(8) -0.006(7) 0.018(7)
O11 0.084(14) 0.061(10) 0.040(9) -0.018(8) 0.002(9) -0.001(10)
O12 0.031(8) 0.083(12) 0.044(9) -0.004(8) 0.001(7) 0.009(8)
O13 0.037(9) 0.098(13) 0.032(8) -0.005(8) 0.003(7) 0.006(9)
O14 0.030(8) 0.065(10) 0.047(9) -0.011(8) 0.003(7) 0.030(7)
O15 0.040(9) 0.086(13) 0.041(9) 0.008(9) 0.001(7) 0.013(9)
O16 0.029(8) 0.091(13) 0.058(11) -0.018(10) 0.002(7) -0.013(8)
O17 0.044(9) 0.067(10) 0.031(7) -0.018(7) 0.016(7) -0.007(8)
O18 0.060(11) 0.050(9) 0.056(10) -0.024(8) -0.017(9) 0.010(8)
O19 0.058(11) 0.123(17) 0.020(7) 0.013(9) 0.008(7) -0.007(11)
O20 0.038(9) 0.132(18) 0.029(8) 0.014(10) -0.013(7) 0.030(10)
O21 0.038(9) 0.092(14) 0.075(13) -0.007(11) 0.007(9) -0.005(9)
O22 0.065(12) 0.067(11) 0.050(10) 0.001(9) 0.013(9) -0.001(9)
O23 0.073(13) 0.073(12) 0.035(9) 0.011(8) 0.004(8) 0.007(10)
O24 0.072(13) 0.062(11) 0.080(14) -0.009(10) -0.003(11) 0.013(10)
O25 0.056(11) 0.101(15) 0.044(10) -0.009(10) 0.011(8) 0.028(10)
O26 0.036(9) 0.106(15) 0.045(10) -0.022(10) -0.010(7) 0.009(9)
O27 0.052(10) 0.078(11) 0.027(7) -0.018(8) 0.001(7) 0.000(8)
O28 0.043(9) 0.055(9) 0.029(7) 0.003(7) -0.003(6) 0.004(7)
O29 0.040(8) 0.069(10) 0.026(7) -0.008(7) -0.004(6) -0.007(7)
O30 0.021(7) 0.090(13) 0.071(12) -0.035(11) -0.007(8) 0.006(8)
O31 0.018(6) 0.047(8) 0.032(7) 0.010(6) 0.003(5) -0.011(5)
O32 0.046(10) 0.094(13) 0.038(9) 0.013(9) -0.005(7) -0.003(9)
O33 0.029(8) 0.085(12) 0.039(8) 0.003(8) 0.008(6) -0.004(8)
O34 0.048(9) 0.077(11) 0.017(6) -0.008(7) -0.009(6) 0.024(8)
O35 0.038(8) 0.079(11) 0.048(9) -0.040(9) -0.015(7) 0.037(8)
O36 0.035(8) 0.041(8) 0.097(14) 0.025(9) -0.004(9) 0.001(7)
O37 0.068(11) 0.057(9) 0.015(6) 0.003(6) -0.002(6) -0.008(8)
O38 0.048(9) 0.060(10) 0.054(10) -0.028(8) -0.001(8) -0.005(8)
O39 0.031(8) 0.096(13) 0.022(7) 0.017(8) 0.004(6) 0.018(8)
O40 0.037(9) 0.115(15) 0.040(9) 0.017(10) 0.012(7) 0.050(10)
O41 0.026(7) 0.077(11) 0.054(10) -0.019(9) -0.012(7) 0.016(7)
O42 0.054(11) 0.072(12) 0.090(15) -0.019(11) -0.029(11) 0.030(10)
O43 0.035(8) 0.082(12) 0.058(10) 0.028(9) -0.005(8) -0.031(8)
O44 0.049(10) 0.096(14) 0.042(9) 0.001(9) -0.004(8) 0.002(10)
O45 0.039(9) 0.092(14) 0.074(12) 0.062(11) -0.011(9) -0.013(9)
O46 0.048(10) 0.116(16) 0.027(8) 0.004(9) 0.012(7) 0.011(10)
O47 0.041(9) 0.121(17) 0.066(12) -0.055(12) -0.032(9) 0.039(11)
O48 0.026(5) 0.055(6) 0.027(5) -0.001(4) 0.000(4) 0.006(4)
O49 0.028(6) 0.054(4) 0.020(5) 0.000(4) -0.007(4) 0.003(4)
O50 0.035(6) 0.078(8) 0.016(4) -0.003(4) -0.006(4) 0.011(6)
O51 0.030(8) 0.087(12) 0.033(8) 0.015(8) -0.003(6) 0.005(8)
O52 0.040(9) 0.091(12) 0.028(8) -0.004(8) 0.003(6) 0.011(9)
O53 0.031(8) 0.088(12) 0.033(8) 0.028(8) -0.004(6) 0.006(8)
O54 0.024(7) 0.111(14) 0.029(7) -0.003(8) 0.001(6) 0.035(8)
O55 0.028(8) 0.077(11) 0.046(9) -0.009(8) -0.011(7) 0.017(7)
O56 0.036(8) 0.056(9) 0.058(10) 0.003(8) -0.007(8) 0.012(7)
O57 0.023(5) 0.061(6) 0.034(6) 0.002(5) 0.000(4) 0.017(4)
O58 0.027(8) 0.137(18) 0.045(10) 0.011(11) -0.008(7) 0.012(10)
O59 0.036(9) 0.15(2) 0.039(9) -0.002(11) -0.013(8) 0.008(11)
O60 0.051(10) 0.070(10) 0.035(8) 0.008(8) 0.000(7) -0.003(8)
O61 0.028(8) 0.093(13) 0.070(12) 0.041(11) -0.012(8) 0.001(8)
O62 0.068(12) 0.120(16) 0.022(7) 0.002(9) 0.015(8) 0.022(12)
O63 0.065(13) 0.126(19) 0.062(13) 0.008(13) 0.000(11) 0.038(13)
N1 0.062(11) 0.079(10) 0.079(15) 0.014(10) 0.024(10) 0.019(8)
N2 0.079(9) 0.089(13) 0.20(4) 0.047(19) 0.039(12) 0.029(8)
N3 0.065(9) 0.103(13) 0.15(3) 0.043(16) -0.004(11) 0.011(8)
C1 0.048(14) 0.067(16) 0.063(16) 0.003(13) 0.011(13) 0.027(13)
C2 0.042(14) 0.070(17) 0.077(19) 0.000(15) 0.015(13) 0.020(12)
C3 0.046(16) 0.067(18) 0.14(3) -0.01(2) 0.018(19) -0.008(14)
C4 0.058(15) 0.087(19) 0.033(11) -0.009(12) -0.010(11) 0.039(14)
C5 0.077(9) 0.084(11) 0.092(19) 0.022(12) 0.029(9) 0.026(7)
C6 0.078(8) 0.091(11) 0.11(2) 0.024(14) 0.029(10) 0.027(7)
C7 0.083(9) 0.090(12) 0.16(3) 0.040(17) 0.046(12) 0.035(8)
C8 0.085(10) 0.103(14) 0.24(4) 0.07(2) 0.057(13) 0.040(9)
C9 0.072(8) 0.076(10) 0.11(2) 0.008(12) 0.011(9) 0.016(7)
C10 0.071(8) 0.074(9) 0.066(15) -0.003(9) 0.007(8) 0.015(7)
C11 0.073(9) 0.102(15) 0.21(4) 0.06(2) 0.022(13) 0.021(9)
C12 0.069(9) 0.081(12) 0.18(3) 0.025(17) 0.006(11) 0.014(8)
C13 0.066(10) 0.100(13) 0.26(4) 0.065(19) 0.005(14) 0.012(9)
C14 0.065(11) 0.116(14) 0.26(4) 0.08(2) -0.005(16) 0.009(10)
C15 0.069(11) 0.135(17) 0.27(4) 0.11(3) 0.006(16) 0.016(10)
C16 0.077(12) 0.14(3) 0.47(8) 0.15(4) 0.04(2) 0.030(14)
N1A 0.068(8) 0.130(11) 0.034(7) 0.010(6) 0.005(6) 0.031(7)
C1A 0.073(9) 0.131(13) 0.055(9) 0.017(8) -0.007(7) 0.024(9)
C2A 0.075(11) 0.131(12) 0.048(8) 0.006(8) -0.004(7) 0.033(9)
C3A 0.069(9) 0.130(13) 0.042(8) 0.012(8) 0.006(7) 0.030(9)
C4A 0.064(10) 0.129(11) 0.046(9) 0.012(7) 0.009(7) 0.033(8)
C5A 0.080(12) 0.14(2) 0.088(15) 0.024(15) 0.009(11) 0.030(14)
C6A 0.10(2) 0.146(16) 0.078(13) 0.008(11) 0.002(12) 0.011(16)
C7A 0.073(13) 0.13(2) 0.061(11) 0.011(11) 0.003(8) 0.034(16)
C8A 0.104(19) 0.153(14) 0.074(14) 0.000(11) 0.002(13) 0.006(13)
C9A 0.063(11) 0.100(15) 0.079(16) -0.007(12) -0.029(11) -0.004(10)
C10A 0.20(5) 0.17(2) 0.095(17) -0.009(16) 0.01(2) -0.03(3)
C11A 0.064(13) 0.108(19) 0.065(12) 0.014(12) 0.007(9) 0.016(13)
C12A 0.13(2) 0.157(14) 0.10(2) 0.016(14) -0.006(19) -0.002(13)
C13A 0.078(12) 0.14(3) 0.15(3) 0.03(3) 0.001(16) 0.018(15)
C14A 0.22(5) 0.19(3) 0.09(2) 0.00(2) 0.00(3) -0.05(4)
C15A 0.11(2) 0.21(5) 0.061(16) -0.01(2) -0.008(14) 0.09(3)
C16A 0.14(3) 0.169(19) 0.17(5) 0.02(2) 0.01(3) 0.01(2)
N1B 0.080(7) 0.173(10) 0.110(8) -0.026(8) -0.038(6) 0.004(7)
C1B 0.081(7) 0.173(10) 0.110(8) -0.026(8) -0.039(6) 0.004(7)
C2B 0.078(7) 0.173(10) 0.110(8) -0.027(8) -0.039(6) 0.004(7)
C3B 0.082(7) 0.172(10) 0.110(8) -0.027(8) -0.037(6) 0.004(7)
C4B 0.081(7) 0.174(10) 0.112(8) -0.025(8) -0.036(6) 0.003(7)
C5B 0.081(7) 0.174(10) 0.111(8) -0.026(8) -0.039(7) 0.004(8)
C6B 0.078(7) 0.173(10) 0.110(8) -0.027(8) -0.040(6) 0.005(8)
C7B 0.083(7) 0.172(10) 0.109(8) -0.027(8) -0.036(7) 0.004(8)
C8B 0.083(7) 0.176(10) 0.114(8) -0.024(8) -0.035(7) 0.003(8)
C9B 0.082(8) 0.174(10) 0.112(9) -0.026(9) -0.039(7) 0.005(8)
C10B 0.077(8) 0.173(10) 0.109(9) -0.027(9) -0.040(7) 0.004(8)
C11B 0.085(8) 0.172(10) 0.108(9) -0.027(9) -0.035(7) 0.004(8)
C12B 0.084(8) 0.177(10) 0.116(9) -0.023(9) -0.034(7) 0.003(8)
C13B 0.083(8) 0.174(11) 0.112(9) -0.025(9) -0.038(7) 0.005(8)
C14B 0.077(8) 0.173(11) 0.109(9) -0.027(9) -0.041(7) 0.004(8)
C15B 0.086(8) 0.171(11) 0.108(9) -0.027(9) -0.034(7) 0.004(9)
C16B 0.084(8) 0.177(11) 0.117(9) -0.023(9) -0.034(7) 0.003(9)
N1C 0.27(2) 0.38(2) 0.23(2) 0.09(2) 0.005(19) 0.08(2)
C1C 0.27(2) 0.38(2) 0.23(2) 0.09(2) 0.00(2) 0.08(2)
C2C 0.27(2) 0.38(2) 0.23(2) 0.09(2) 0.01(2) 0.08(2)
C3C 0.27(2) 0.38(2) 0.23(2) 0.09(2) 0.00(2) 0.08(2)
C4C 0.27(2) 0.38(2) 0.23(2) 0.09(2) 0.00(2) 0.08(2)
C5C 0.27(2) 0.38(2) 0.23(2) 0.09(2) 0.00(2) 0.08(2)
C6C 0.27(2) 0.38(2) 0.23(2) 0.09(2) 0.00(2) 0.08(2)
C7C 0.27(2) 0.38(2) 0.23(2) 0.09(2) 0.00(2) 0.08(2)
C8C 0.27(2) 0.38(2) 0.23(2) 0.09(2) 0.00(2) 0.08(2)
C9C 0.27(2) 0.38(2) 0.23(2) 0.09(2) 0.00(2) 0.08(2)
C10C 0.27(2) 0.38(2) 0.23(2) 0.09(2) 0.00(2) 0.08(2)
C11C 0.27(2) 0.38(2) 0.23(2) 0.09(2) 0.00(2) 0.08(2)
C12C 0.27(2) 0.38(2) 0.23(2) 0.09(2) 0.00(2) 0.08(2)
C13C 0.27(2) 0.38(3) 0.23(2) 0.09(2) 0.00(2) 0.08(2)
C14C 0.27(2) 0.38(3) 0.23(2) 0.09(2) 0.00(2) 0.08(2)
C15C 0.27(2) 0.38(3) 0.23(2) 0.09(2) 0.00(2) 0.08(2)
C16C 0.27(2) 0.38(3) 0.23(2) 0.09(2) 0.00(2) 0.08(2)

loop_
_atom_type_symbol
_atom_type_description
_atom_type_scat_dispersion_real
_atom_type_scat_dispersion_imag
_atom_type_scat_source
C C 0.0140 0.0070 'International Tables Vol C Tables 4.2.6.8 and 6.1.1.4'
H H 0.0000 0.0000 'International Tables Vol C Tables 4.2.6.8 and 6.1.1.4'
N N 0.0250 0.0140 'International Tables Vol C Tables 4.2.6.8 and 6.1.1.4'
O O 0.0390 0.0250 'International Tables Vol C Tables 4.2.6.8 and 6.1.1.4'
P P 0.2540 0.3350 'International Tables Vol C Tables 4.2.6.8 and 6.1.1.4'
V V 0.2660 1.6690 'International Tables Vol C Tables 4.2.6.8 and 6.1.1.4'
W W -7.1280 4.4680 'International Tables Vol C Tables 4.2.6.8 and 6.1.1.4'

loop_
_geom_angle_atom_site_label_1
_geom_angle_atom_site_label_2
_geom_angle_atom_site_label_3
_geom_angle
O13 W1 O19 89.2(8)
O13 W1 O20 93.7(8)
O13 W1 O29 83.2(7)
O13 W1 O34 164.9(7)
O19 W1 O20 155.4(8)
O19 W1 O29 82.8(7)
O19 W1 O34 85.5(8)
O20 W1 O29 73.3(6)
O20 W1 O34 85.4(7)
O25 W1 O13 97.0(8)
O25 W1 O19 104.2(9)
O25 W1 O20 99.6(9)
O25 W1 O29 172.9(8)
O25 W1 O34 98.0(8)
O34 W1 O29 82.0(6)
O8 W2 O15 87.6(8)
O8 W2 O20 91.9(8)
O8 W2 O29 80.3(6)
O8 W2 O35 163.4(6)
O15 W2 O29 82.7(7)
O20 W2 O15 158.2(8)
O20 W2 O29 75.7(7)
O20 W2 O35 89.0(8)
O26 W2 O8 98.0(8)
O26 W2 O15 103.3(9)
O26 W2 O20 98.3(9)
O26 W2 O29 173.6(9)
O26 W2 O35 98.3(8)
O35 W2 O15 85.5(8)
O35 W2 O29 83.9(6)
O9 W3 O16 93.8(8)
O9 W3 O27 82.0(7)
O9 W3 O30 164.1(8)
O15 W3 O9 89.0(8)
O15 W3 O16 158.0(7)
O15 W3 O27 85.1(7)
O15 W3 O30 85.6(8)
O16 W3 O27 73.8(6)
O16 W3 O30 85.9(8)
O21 W3 O9 99.4(9)
O21 W3 O15 103.4(9)
O21 W3 O16 97.7(9)
O21 W3 O27 171.4(8)
O21 W3 O30 96.4(9)
O30 W3 O27 82.6(7)
O10 W4 O16 91.9(8)
O10 W4 O17 85.8(7)
O10 W4 O27 81.0(7)
O10 W4 O31 164.9(6)
O16 W4 O27 73.8(7)
O16 W4 O31 88.4(7)
O17 W4 O16 159.7(7)
O17 W4 O27 85.9(6)
O17 W4 O31 88.7(6)
O22 W4 O10 100.7(8)
O22 W4 O16 98.0(9)
O22 W4 O17 102.2(8)
O22 W4 O27 171.8(8)
O22 W4 O31 94.2(8)
O31 W4 O27 84.5(6)
O11 W5 O18 93.0(8)
O11 W5 O28 82.4(6)
O11 W5 O32 163.8(7)
O17 W5 O11 89.0(8)
O17 W5 O18 158.4(6)
O17 W5 O28 85.9(6)
O17 W5 O32 85.3(8)
O18 W5 O28 73.0(6)
O18 W5 O32 86.9(7)
O23 W5 O11 98.4(8)
O23 W5 O17 102.9(8)
O23 W5 O18 98.1(8)
O23 W5 O28 171.1(7)
O23 W5 O32 97.7(9)
O32 W5 O28 82.1(6)
O12 W6 O18 90.5(7)
O12 W6 O28 81.0(7)
O12 W6 O33 164.2(8)
O18 W6 O28 74.4(7)
O19 W6 O12 87.4(8)
O19 W6 O18 157.9(8)
O19 W6 O28 83.6(7)
O19 W6 O33 87.6(8)
O24 W6 O12 99.0(9)
O24 W6 O18 97.8(9)
O24 W6 O19 104.2(10)
O24 W6 O28 172.3(8)
O24 W6 O33 96.8(9)
O33 W6 O18 88.5(7)
O33 W6 O28 83.5(6)
O34 W7 O39 89.2(7)
O34 W7 O40 93.7(7)
O34 W7 O50 84.1(6)
O34 W7 O54 164.4(6)
O39 W7 O40 156.4(7)
O39 W7 O50 82.9(6)
O39 W7 O54 83.0(7)
O40 W7 O50 74.1(6)
O40 W7 O54 88.2(7)
O46 W7 O34 98.7(8)
O46 W7 O39 107.1(9)
O46 W7 O40 95.6(9)
O46 W7 O50 169.6(9)
O46 W7 O54 96.5(8)
O54 W7 O50 81.6(6)
O35 W8 O40 90.2(8)
O35 W8 O50 82.0(6)
O35 W8 O55 164.8(7)
O40 W8 O50 71.9(7)
O40 W8 O55 88.7(7)
O41 W8 O35 89.0(8)
O41 W8 O40 158.3(8)
O41 W8 O50 86.5(6)
O41 W8 O55 86.4(7)
O47 W8 O35 100.4(7)
O47 W8 O40 99.4(11)
O47 W8 O41 102.0(10)
O47 W8 O50 171.1(9)
O47 W8 O55 94.8(8)
O55 W8 O50 83.2(6)
O30 W9 O36 92.8(8)
O30 W9 O41 90.2(8)
O30 W9 O48 84.4(7)
O30 W9 O56 164.2(8)
O36 W9 O41 158.6(7)
O36 W9 O48 74.2(6)
O36 W9 O56 86.2(7)
O41 W9 O48 85.1(6)
O41 W9 O56 85.2(7)
O42 W9 O30 99.7(9)
O42 W9 O36 98.1(9)
O42 W9 O41 102.2(10)
O42 W9 O48 171.6(8)
O42 W9 O56 96.1(8)
O56 W9 O48 80.1(6)
O31 W10 O36 90.3(6)
O31 W10 O37 90.5(7)
O31 W10 O48 83.0(5)
O31 W10 O51 163.8(6)
O36 W10 O48 71.9(7)
O37 W10 O36 157.1(7)
O37 W10 O48 85.5(5)
O37 W10 O51 85.0(8)
O43 W10 O31 96.2(8)
O43 W10 O36 99.4(8)
O43 W10 O37 103.2(7)
O43 W10 O48 171.2(7)
O43 W10 O51 100.0(8)
O51 W10 O36 88.0(7)
O51 W10 O48 81.1(5)
O32 W11 O37 92.2(8)
O32 W11 O38 91.3(8)
O32 W11 O49 83.2(7)
O32 W11 O52 163.7(7)
O37 W11 O38 158.0(6)
O37 W11 O49 85.3(6)
O37 W11 O52 81.7(7)
O38 W11 O49 73.6(6)
O38 W11 O52 89.0(7)
O44 W11 O32 98.6(9)
O44 W11 O37 100.5(8)
O44 W11 O38 100.5(8)
O44 W11 O49 173.8(8)
O44 W11 O52 97.3(8)
O52 W11 O49 81.3(6)
O33 W12 O49 82.1(6)
O33 W12 O53 163.0(7)
O38 W12 O33 89.9(7)
O38 W12 O49 73.3(6)
O38 W12 O53 91.6(7)
O39 W12 O33 88.4(7)
O39 W12 O38 158.0(7)
O39 W12 O49 84.8(6)
O39 W12 O53 83.9(7)
O45 W12 O33 98.8(9)
O45 W12 O38 97.4(9)
O45 W12 O39 104.5(9)
O45 W12 O49 170.6(7)
O45 W12 O53 97.7(9)
O53 W12 O49 82.2(6)
O53 W13 O54 85.5(7)
O53 W13 O57 83.9(6)
O53 W13 O58 87.8(8)
O53 W13 O59 157.5(8)
O54 W13 O57 85.9(6)
O54 W13 O58 158.8(7)
O54 W13 O59 92.0(9)
O58 W13 O57 73.4(6)
O59 W13 O57 73.6(7)
O59 W13 O58 86.5(9)
O62 W13 O53 100.5(10)
O62 W13 O54 100.7(8)
O62 W13 O57 172.3(8)
O62 W13 O58 100.3(8)
O62 W13 O59 101.9(10)
O55 W14 O57 84.1(6)
O55 W14 O59 86.5(7)
O56 W14 O55 88.5(7)
O56 W14 O57 85.5(6)
O56 W14 O59 156.2(9)
O56 W14 O60 89.4(7)
O59 W14 O57 70.8(8)
O60 W14 O55 156.3(8)
O60 W14 O57 72.2(6)
O60 W14 O59 86.0(7)
O63 W14 O55 101.1(9)
O63 W14 O56 106.1(10)
O63 W14 O57 167.2(9)
O63 W14 O59 97.7(11)
O63 W14 O60 102.2(10)
O51 W15 O57 85.0(6)
O51 W15 O58 157.3(6)
O52 W15 O51 87.1(8)
O52 W15 O57 85.3(6)
O52 W15 O58 90.3(9)
O52 W15 O60 158.2(7)
O58 W15 O57 72.4(6)
O60 W15 O51 87.2(8)
O60 W15 O57 73.2(6)
O60 W15 O58 86.8(9)
O61 W15 O51 102.2(8)
O61 W15 O52 100.6(9)
O61 W15 O57 170.8(8)
O61 W15 O58 100.4(8)
O61 W15 O60 101.1(9)
O2 V1 O14 73.8(7)
O4 V1 O2 82.1(8)
O4 V1 O13 159.6(9)
O4 V1 O14 73.8(7)
O7 V1 O2 96.8(10)
O7 V1 O4 99.8(9)
O7 V1 O12 102.1(10)
O7 V1 O13 99.5(9)
O7 V1 O14 169.0(9)
O12 V1 O2 161.1(8)
O12 V1 O4 94.3(8)
O12 V1 O13 88.0(7)
O12 V1 O14 87.4(7)
O13 V1 O2 89.2(8)
O13 V1 O14 86.1(7)
O2 V2 O3 83.4(8)
O2 V2 O14 74.7(8)
O3 V2 O14 74.5(6)
O5 V2 O2 98.9(11)
O5 V2 O3 96.8(10)
O5 V2 O8 101.9(10)
O5 V2 O9 98.9(10)
O5 V2 O14 169.6(9)
O8 V2 O2 94.8(8)
O8 V2 O3 161.3(7)
O8 V2 O9 87.6(8)
O8 V2 O14 87.0(6)
O9 V2 O2 161.2(8)
O9 V2 O3 88.5(8)
O9 V2 O14 86.9(7)
O3 V3 O14 75.2(7)
O4 V3 O3 83.4(8)
O4 V3 O14 72.6(7)
O6 V3 O3 94.6(10)
O6 V3 O4 101.6(10)
O6 V3 O10 99.2(9)
O6 V3 O11 103.0(9)
O6 V3 O14 168.6(8)
O10 V3 O3 90.9(8)
O10 V3 O4 158.8(8)
O10 V3 O14 86.2(7)
O11 V3 O3 162.2(8)
O11 V3 O4 90.8(8)
O11 V3 O10 88.5(8)
O11 V3 O14 87.1(7)
O27 P1 O14 107.0(9)
O28 P1 O14 105.4(9)
O28 P1 O27 114.0(9)
O29 P1 O14 106.8(9)
O29 P1 O27 111.8(9)
O29 P1 O28 111.3(9)
O48 P2 O49 113.3(8)
O48 P2 O50 114.9(8)
O48 P2 O57 106.2(8)
O49 P2 O50 111.3(9)
O49 P2 O57 104.6(8)
O50 P2 O57 105.5(8)
V2 O2 V1 116.2(9)
C1 O2 V1 116(2)
C1 O2 V2 116.3(19)
V3 O3 V2 114.6(10)
C2 O3 V2 116.3(18)
C2 O3 V3 113.5(18)
V1 O4 V3 119.5(10)
C3 O4 V1 115(2)
C3 O4 V3 117(2)
W2 O8 V2 151.0(9)
W3 O9 V2 148.8(9)
V3 O10 W4 150.7(10)
V3 O11 W5 147.9(11)
W6 O12 V1 149.8(11)
W1 O13 V1 146.4(10)
V1 O14 V3 93.4(6)
V2 O14 V1 95.0(6)
V2 O14 V3 95.6(5)
P1 O14 V1 123.2(9)
P1 O14 V2 121.6(9)
P1 O14 V3 120.9(9)
W3 O15 W2 148.4(11)
W3 O16 W4 120.0(9)
W5 O17 W4 149.4(10)
W5 O18 W6 121.3(8)
W6 O19 W1 150.8(11)
W2 O20 W1 122.4(8)
W4 O27 W3 92.4(6)
P1 O27 W3 126.8(9)
P1 O27 W4 128.8(9)
W6 O28 W5 91.2(6)
P1 O28 W5 126.3(9)
P1 O28 W6 131.4(8)
W2 O29 W1 88.6(5)
P1 O29 W1 127.2(10)
P1 O29 W2 130.6(9)
W9 O30 W3 163.1(13)
W10 O31 W4 163.0(7)
W11 O32 W5 163.9(11)
W6 O33 W12 164.0(10)
W7 O34 W1 165.0(9)
W8 O35 W2 164.8(12)
W9 O36 W10 122.0(8)
W11 O37 W10 155.4(9)
W12 O38 W11 121.6(8)
W7 O39 W12 154.5(10)
W7 O40 W8 122.8(9)
W8 O41 W9 153.3(9)
W9 O48 W10 91.5(5)
P2 O48 W9 130.6(8)
P2 O48 W10 128.0(8)
W11 O49 W12 91.3(5)
P2 O49 W11 130.1(8)
P2 O49 W12 127.2(8)
W7 O50 W8 90.8(5)
P2 O50 W7 132.4(9)
P2 O50 W8 124.9(10)
W10 O51 W15 149.0(10)
W15 O52 W11 150.7(10)
W13 O53 W12 151.0(9)
W13 O54 W7 151.3(9)
W8 O55 W14 147.3(9)
W14 O56 W9 149.7(10)
W13 O57 W14 91.9(5)
W13 O57 W15 92.6(5)
W15 O57 W14 90.0(5)
P2 O57 W13 126.3(8)
P2 O57 W14 122.6(8)
P2 O57 W15 123.5(8)
W15 O58 W13 121.6(8)
W13 O59 W14 123.7(11)
W15 O60 W14 124.5(9)
C4 N1 H1 113.4
C5 N1 H1 113.4
C5 N1 C4 133(3)
C9 N2 C8 116(3)
C15 N3 C11 119(3)
O2 C1 H1A 110.0
O2 C1 H1B 110.0
O2 C1 C4 109(2)
H1A C1 H1B 108.4
C4 C1 H1A 110.0
C4 C1 H1B 110.0
O3 C2 H2A 109.3
O3 C2 H2B 109.3
O3 C2 C4 112(2)
H2A C2 H2B 108.0
C4 C2 H2A 109.3
C4 C2 H2B 109.3
O4 C3 H3A 110.1
O4 C3 H3B 110.1
O4 C3 C4 108(2)
H3A C3 H3B 108.5
C4 C3 H3A 110.1
C4 C3 H3B 110.1
N1 C4 C1 102.4(17)
N1 C4 C2 104(2)
N1 C4 C3 114(2)
C1 C4 C3 111(3)
C2 C4 C1 115(2)
C2 C4 C3 110(2)
O1 C5 N1 122(3)
O1 C5 C6 115(3)
N1 C5 C6 122(2)
C7 C6 C5 124(2)
C7 C6 C10 116(3)
C10 C6 C5 120(3)
C6 C7 H7 119.0
C6 C7 C8 122(3)
C8 C7 H7 119.0
N2 C8 C7 122(3)
N2 C8 H8 118.9
C7 C8 H8 118.9
N2 C9 C10 123(3)
N2 C9 C11 120(3)
C10 C9 C11 117(3)
C6 C10 H10 119.9
C9 C10 C6 120(3)
C9 C10 H10 119.9
N3 C11 C9 124(3)
N3 C11 C12 116(3)
C12 C11 C9 120(3)
C11 C12 H12 118.3
C13 C12 C11 123(3)
C13 C12 H12 118.3
C12 C13 C14 121(3)
C12 C13 C16 118(3)
C14 C13 C16 121(3)
C13 C14 H14 123.0
C15 C14 C13 114(3)
C15 C14 H14 123.0
N3 C15 C14 126(4)
N3 C15 H15 116.9
C14 C15 H15 116.9
C13 C16 H16A 109.5
C13 C16 H16B 109.5
C13 C16 H16C 109.5
H16A C16 H16B 109.5
H16A C16 H16C 109.5
H16B C16 H16C 109.5
C1A N1A C2A 115(2)
C1A N1A C3A 107.1(19)
C2A N1A C3A 108(2)
C4A N1A C1A 108(2)
C4A N1A C2A 110(2)
C4A N1A C3A 108(2)
N1A C1A H1AA 108.2
N1A C1A H1AB 108.2
H1AA C1A H1AB 107.3
C5A C1A N1A 116(2)
C5A C1A H1AA 108.2
C5A C1A H1AB 108.2
N1A C2A H2AA 109.5
N1A C2A H2AB 109.5
H2AA C2A H2AB 108.1
C6A C2A N1A 111(2)
C6A C2A H2AA 109.5
C6A C2A H2AB 109.5
N1A C3A H3AA 106.6
N1A C3A H3AB 106.6
N1A C3A C7A 123(2)
H3AA C3A H3AB 106.6
C7A C3A H3AA 106.6
C7A C3A H3AB 106.6
N1A C4A H4AA 107.6
N1A C4A H4AB 107.6
N1A C4A C8A 119(2)
H4AA C4A H4AB 107.0
C8A C4A H4AA 107.6
C8A C4A H4AB 107.6
C1A C5A H5AA 108.3
C1A C5A H5AB 108.3
C1A C5A C9A 116(3)
H5AA C5A H5AB 107.4
C9A C5A H5AA 108.3
C9A C5A H5AB 108.3
C2A C6A H6AA 110.9
C2A C6A H6AB 110.9
H6AA C6A H6AB 108.9
C10A C6A C2A 104(3)
C10A C6A H6AA 110.9
C10A C6A H6AB 110.9
C3A C7A H7AA 109.8
C3A C7A H7AB 109.8
H7AA C7A H7AB 108.2
C11A C7A C3A 109(2)
C11A C7A H7AA 109.8
C11A C7A H7AB 109.8
C4A C8A H8AA 109.0
C4A C8A H8AB 109.0
H8AA C8A H8AB 107.8
C12A C8A C4A 113(4)
C12A C8A H8AA 109.0
C12A C8A H8AB 109.0
C5A C9A H9AA 108.9
C5A C9A H9AB 108.9
C5A C9A C13A 113(3)
H9AA C9A H9AB 107.7
C13A C9A H9AA 108.9
C13A C9A H9AB 108.9
C6A C10A H10A 110.1
C6A C10A H10B 110.1
H10A C10A H10B 108.4
C14A C10A C6A 108(4)
C14A C10A H10A 110.1
C14A C10A H10B 110.1
C7A C11A H11A 110.1
C7A C11A H11B 110.1
H11A C11A H11B 108.4
C15A C11A C7A 108(3)
C15A C11A H11A 110.1
C15A C11A H11B 110.1
C8A C12A H12A 110.2
C8A C12A H12B 110.2
C8A C12A C16A 107(4)
H12A C12A H12B 108.5
C16A C12A H12A 110.2
C16A C12A H12B 110.2
C9A C13A H13A 109.5
C9A C13A H13B 109.5
C9A C13A H13C 109.5
H13A C13A H13B 109.5
H13A C13A H13C 109.5
H13B C13A H13C 109.5
C10A C14A H14A 109.5
C10A C14A H14B 109.5
C10A C14A H14C 109.5
H14A C14A H14B 109.5
H14A C14A H14C 109.5
H14B C14A H14C 109.5
C11A C15A H15A 109.5
C11A C15A H15B 109.5
C11A C15A H15C 109.5
H15A C15A H15B 109.5
H15A C15A H15C 109.5
H15B C15A H15C 109.5
C12A C16A H16D 109.5
C12A C16A H16E 109.5
C12A C16A H16F 109.5
H16D C16A H16E 109.5
H16D C16A H16F 109.5
H16E C16A H16F 109.5
C1B N1B C2B 112(3)
C1B N1B C3B 104(3)
C1B N1B C4B 113(4)
C3B N1B C2B 106(4)
C4B N1B C2B 106(3)
C4B N1B C3B 115(4)
N1B C1B H1BA 108.0
N1B C1B H1BB 108.0
N1B C1B C5B 117(3)
H1BA C1B H1BB 107.2
C5B C1B H1BA 108.0
C5B C1B H1BB 108.0
N1B C2B H2BA 108.5
N1B C2B H2BB 108.5
H2BA C2B H2BB 107.5
C6B C2B N1B 115(3)
C6B C2B H2BA 108.5
C6B C2B H2BB 108.5
N1B C3B H3BA 107.5
N1B C3B H3BB 107.5
H3BA C3B H3BB 107.0
C7B C3B N1B 119(3)
C7B C3B H3BA 107.5
C7B C3B H3BB 107.5
N1B C4B H4BA 106.9
N1B C4B H4BB 106.9
N1B C4B C8B 122(4)
H4BA C4B H4BB 106.7
C8B C4B H4BA 106.9
C8B C4B H4BB 106.9
C1B C5B H5BA 108.0
C1B C5B H5BB 108.0
C1B C5B C9B 117(3)
H5BA C5B H5BB 107.2
C9B C5B H5BA 108.0
C9B C5B H5BB 108.0
C2B C6B H6BA 111.5
C2B C6B H6BB 111.5
H6BA C6B H6BB 109.3
C10B C6B C2B 101(3)
C10B C6B H6BA 111.5
C10B C6B H6BB 111.5
C3B C7B H7BA 108.9
C3B C7B H7BB 108.9
H7BA C7B H7BB 107.7
C11B C7B C3B 113(3)
C11B C7B H7BA 108.9
C11B C7B H7BB 108.9
C4B C8B H8BA 107.1
C4B C8B H8BB 107.1
C4B C8B C12B 121(4)
H8BA C8B H8BB 106.8
C12B C8B H8BA 107.1
C12B C8B H8BB 107.1
C5B C9B H9BA 104.7
C5B C9B H9BB 104.7
H9BA C9B H9BB 105.7
C13B C9B C5B 130(4)
C13B C9B H9BA 104.7
C13B C9B H9BB 104.7
C6B C10B H10C 109.0
C6B C10B H10D 109.0
H10C C10B H10D 107.8
C14B C10B C6B 113(3)
C14B C10B H10C 109.0
C14B C10B H10D 109.0
C7B C11B H11C 111.4
C7B C11B H11D 111.4
C7B C11B C15B 102(4)
H11C C11B H11D 109.3
C15B C11B H11C 111.4
C15B C11B H11D 111.4
C8B C12B H12C 109.9
C8B C12B H12D 109.9
H12C C12B H12D 108.3
C16B C12B C8B 109(4)
C16B C12B H12C 109.9
C16B C12B H12D 109.9
C9B C13B H13D 109.5
C9B C13B H13E 109.5
C9B C13B H13F 109.5
H13D C13B H13E 109.5
H13D C13B H13F 109.5
H13E C13B H13F 109.5
C10B C14B H14D 109.5
C10B C14B H14E 109.5
C10B C14B H14F 109.5
H14D C14B H14E 109.5
H14D C14B H14F 109.5
H14E C14B H14F 109.5
C11B C15B H15D 109.5
C11B C15B H15E 109.5
C11B C15B H15F 109.5
H15D C15B H15E 109.5
H15D C15B H15F 109.5
H15E C15B H15F 109.5
C12B C16B H16G 109.5
C12B C16B H16H 109.5
C12B C16B H16I 109.5
H16G C16B H16H 109.5
H16G C16B H16I 109.5
H16H C16B H16I 109.5
C1C N1C C4C 107(4)
C2C N1C C1C 99(5)
C2C N1C C3C 114(5)
C2C N1C C4C 100(3)
C3C N1C C1C 118(5)
C3C N1C C4C 116(4)
N1C C1C H1CA 107.2
N1C C1C H1CB 107.2
H1CA C1C H1CB 106.8
C5C C1C N1C 120(4)
C5C C1C H1CA 107.2
C5C C1C H1CB 107.2
N1C C2C H2CA 108.3
N1C C2C H2CB 108.3
H2CA C2C H2CB 107.4
C6C C2C N1C 116(4)
C6C C2C H2CA 108.3
C6C C2C H2CB 108.3
N1C C3C H3CA 107.3
N1C C3C H3CB 107.3
H3CA C3C H3CB 106.9
C7C C3C N1C 120(4)
C7C C3C H3CA 107.3
C7C C3C H3CB 107.3
N1C C4C H4CA 108.7
N1C C4C H4CB 108.7
H4CA C4C H4CB 107.6
C8C C4C N1C 114(4)
C8C C4C H4CA 108.7
C8C C4C H4CB 108.7
C1C C5C H5CA 108.3
C1C C5C H5CB 108.3
H5CA C5C H5CB 107.4
C9C C5C C1C 116(4)
C9C C5C H5CA 108.3
C9C C5C H5CB 108.3
C2C C6C H6CA 107.8
C2C C6C H6CB 107.8
C2C C6C C10C 118(4)
H6CA C6C H6CB 107.1
C10C C6C H6CA 107.8
C10C C6C H6CB 107.8
C3C C7C H7CA 107.7
C3C C7C H7CB 107.7
H7CA C7C H7CB 107.1
C11C C7C C3C 118(4)
C11C C7C H7CA 107.7
C11C C7C H7CB 107.7
C4C C8C H8CA 108.6
C4C C8C H8CB 108.6
H8CA C8C H8CB 107.6
C12C C8C C4C 115(4)
C12C C8C H8CA 108.6
C12C C8C H8CB 108.6
C5C C9C H9CA 108.6
C5C C9C H9CB 108.6
C5C C9C C13C 115(4)
H9CA C9C H9CB 107.6
C13C C9C H9CA 108.6
C13C C9C H9CB 108.6
C6C C10C H10E 109.8
C6C C10C H10F 109.8
C6C C10C C14C 109(4)
H10E C10C H10F 108.2
C14C C10C H10E 109.8
C14C C10C H10F 109.8
C7C C11C H11E 107.8
C7C C11C H11F 107.8
C7C C11C C15C 118(4)
H11E C11C H11F 107.2
C15C C11C H11E 107.8
C15C C11C H11F 107.8
C8C C12C H12E 107.6
C8C C12C H12F 107.6
H12E C12C H12F 107.0
C16C C12C C8C 119(4)
C16C C12C H12E 107.6
C16C C12C H12F 107.6
C9C C13C H13G 109.5
C9C C13C H13H 109.5
C9C C13C H13I 109.5
H13G C13C H13H 109.5
H13G C13C H13I 109.5
H13H C13C H13I 109.5
C10C C14C H14G 109.5
C10C C14C H14H 109.5
C10C C14C H14I 109.5
H14G C14C H14H 109.5
H14G C14C H14I 109.5
H14H C14C H14I 109.5
C11C C15C H15G 109.5
C11C C15C H15H 109.5
C11C C15C H15I 109.5
H15G C15C H15H 109.5
H15G C15C H15I 109.5
H15H C15C H15I 109.5
C12C C16C H16J 109.5
C12C C16C H16K 109.5
C12C C16C H16L 109.5
H16J C16C H16K 109.5
H16J C16C H16L 109.5
H16K C16C H16L 109.5

loop_
_geom_bond_atom_site_label_1
_geom_bond_atom_site_label_2
_geom_bond_distance
W1 O13 1.853(17)
W1 O19 1.91(2)
W1 O20 1.95(2)
W1 O25 1.74(2)
W1 O29 2.418(16)
W1 O34 1.969(15)
W2 O8 1.867(17)
W2 O15 1.931(18)
W2 O20 1.87(2)
W2 O26 1.722(17)
W2 O29 2.375(15)
W2 O35 1.926(13)
W3 O9 1.880(16)
W3 O15 1.873(17)
W3 O16 1.924(19)
W3 O21 1.74(2)
W3 O27 2.346(18)
W3 O30 1.965(18)
W4 O10 1.908(14)
W4 O16 1.962(17)
W4 O17 1.918(16)
W4 O22 1.686(18)
W4 O27 2.315(15)
W4 O31 1.970(14)
W5 O11 1.89(2)
W5 O17 1.865(17)
W5 O18 1.92(2)
W5 O23 1.716(18)
W5 O28 2.384(15)
W5 O32 1.987(19)
W6 O12 1.871(16)
W6 O18 1.933(18)
W6 O19 1.856(19)
W6 O24 1.70(2)
W6 O28 2.314(16)
W6 O33 1.905(17)
W7 O34 1.859(15)
W7 O39 1.868(18)
W7 O40 1.90(2)
W7 O46 1.679(16)
W7 O50 2.315(15)
W7 O54 1.980(14)
W8 O35 1.884(14)
W8 O40 1.92(2)
W8 O41 1.874(19)
W8 O47 1.710(18)
W8 O50 2.391(16)
W8 O55 1.926(15)
W9 O30 1.856(16)
W9 O36 1.88(2)
W9 O41 1.902(19)
W9 O42 1.64(2)
W9 O48 2.324(15)
W9 O56 1.963(16)
W10 O31 1.845(13)
W10 O36 1.959(19)
W10 O37 1.903(16)
W10 O43 1.725(17)
W10 O48 2.366(13)
W10 O51 1.911(16)
W11 O32 1.84(2)
W11 O37 1.852(16)
W11 O38 1.935(19)
W11 O44 1.694(18)
W11 O49 2.335(13)
W11 O52 2.043(18)
W12 O33 1.915(17)
W12 O38 1.912(18)
W12 O39 1.909(16)
W12 O45 1.683(17)
W12 O49 2.363(14)
W12 O53 2.001(18)
W13 O53 1.83(2)
W13 O54 1.874(15)
W13 O57 2.335(14)
W13 O58 1.953(18)
W13 O59 1.88(3)
W13 O62 1.686(19)
W14 O55 1.946(16)
W14 O56 1.882(17)
W14 O57 2.395(16)
W14 O59 1.97(2)
W14 O60 1.928(16)
W14 O63 1.59(3)
W15 O51 1.926(15)
W15 O52 1.815(19)
W15 O57 2.379(14)
W15 O58 1.952(19)
W15 O60 1.887(18)
W15 O61 1.699(16)
V1 O2 2.01(3)
V1 O4 1.95(2)
V1 O7 1.62(2)
V1 O12 1.906(17)
V1 O13 1.952(17)
V1 O14 2.293(18)
V2 O2 1.97(2)
V2 O3 2.08(2)
V2 O5 1.63(2)
V2 O8 1.886(18)
V2 O9 1.897(17)
V2 O14 2.286(17)
V3 O3 1.99(2)
V3 O4 1.96(2)
V3 O6 1.61(2)
V3 O10 1.877(16)
V3 O11 1.86(2)
V3 O14 2.337(15)
P1 O14 1.649(14)
P1 O27 1.548(19)
P1 O28 1.521(16)
P1 O29 1.467(15)
P2 O48 1.530(15)
P2 O49 1.532(15)
P2 O50 1.533(13)
P2 O57 1.626(13)
O1 C5 1.233(14)
O2 C1 1.44(3)
O3 C2 1.42(3)
O4 C3 1.44(4)
N1 H1 0.8800
N1 C4 1.44(3)
N1 C5 1.29(4)
N2 C8 1.37(2)
N2 C9 1.36(2)
N3 C11 1.39(2)
N3 C15 1.38(2)
C1 H1A 0.9900
C1 H1B 0.9900
C1 C4 1.53(2)
C2 H2A 0.9900
C2 H2B 0.9900
C2 C4 1.51(2)
C3 H3A 0.9900
C3 H3B 0.9900
C3 C4 1.54(2)
C5 C6 1.49(4)
C6 C7 1.38(2)
C6 C10 1.40(2)
C7 H7 0.9500
C7 C8 1.38(2)
C8 H8 0.9500
C9 C10 1.39(2)
C9 C11 1.41(5)
C10 H10 0.9500
C11 C12 1.40(2)
C12 H12 0.9500
C12 C13 1.40(3)
C13 C14 1.40(3)
C13 C16 1.53(3)
C14 H14 0.9500
C14 C15 1.39(3)
C15 H15 0.9500
C16 H16A 0.9800
C16 H16B 0.9800
C16 H16C 0.9800
N1A C1A 1.49(2)
N1A C2A 1.50(2)
N1A C3A 1.51(2)
N1A C4A 1.48(2)
C1A H1AA 0.9900
C1A H1AB 0.9900
C1A C5A 1.47(2)
C2A H2AA 0.9900
C2A H2AB 0.9900
C2A C6A 1.49(3)
C3A H3AA 0.9900
C3A H3AB 0.9900
C3A C7A 1.52(2)
C4A H4AA 0.9900
C4A H4AB 0.9900
C4A C8A 1.50(3)
C5A H5AA 0.9900
C5A H5AB 0.9900
C5A C9A 1.50(2)
C6A H6AA 0.9900
C6A H6AB 0.9900
C6A C10A 1.49(3)
C7A H7AA 0.9900
C7A H7AB 0.9900
C7A C11A 1.51(2)
C8A H8AA 0.9900
C8A H8AB 0.9900
C8A C12A 1.49(3)
C9A H9AA 0.9900
C9A H9AB 0.9900
C9A C13A 1.51(3)
C10A H10A 0.9900
C10A H10B 0.9900
C10A C14A 1.49(3)
C11A H11A 0.9900
C11A H11B 0.9900
C11A C15A 1.50(2)
C12A H12A 0.9900
C12A H12B 0.9900
C12A C16A 1.50(3)
C13A H13A 0.9800
C13A H13B 0.9800
C13A H13C 0.9800
C14A H14A 0.9800
C14A H14B 0.9800
C14A H14C 0.9800
C15A H15A 0.9800
C15A H15B 0.9800
C15A H15C 0.9800
C16A H16D 0.9800
C16A H16E 0.9800
C16A H16F 0.9800
N1B C1B 1.49(2)
N1B C2B 1.52(2)
N1B C3B 1.52(3)
N1B C4B 1.51(3)
C1B H1BA 0.9900
C1B H1BB 0.9900
C1B C5B 1.50(3)
C2B H2BA 0.9900
C2B H2BB 0.9900
C2B C6B 1.51(3)
C3B H3BA 0.9900
C3B H3BB 0.9900
C3B C7B 1.51(3)
C4B H4BA 0.9900
C4B H4BB 0.9900
C4B C8B 1.52(3)
C5B H5BA 0.9900
C5B H5BB 0.9900
C5B C9B 1.52(3)
C6B H6BA 0.9900
C6B H6BB 0.9900
C6B C10B 1.50(3)
C7B H7BA 0.9900
C7B H7BB 0.9900
C7B C11B 1.50(3)
C8B H8BA 0.9900
C8B H8BB 0.9900
C8B C12B 1.54(3)
C9B H9BA 0.9900
C9B H9BB 0.9900
C9B C13B 1.49(3)
C10B H10C 0.9900
C10B H10D 0.9900
C10B C14B 1.50(3)
C11B H11C 0.9900
C11B H11D 0.9900
C11B C15B 1.53(3)
C12B H12C 0.9900
C12B H12D 0.9900
C12B C16B 1.49(3)
C13B H13D 0.9800
C13B H13E 0.9800
C13B H13F 0.9800
C14B H14D 0.9800
C14B H14E 0.9800
C14B H14F 0.9800
C15B H15D 0.9800
C15B H15E 0.9800
C15B H15F 0.9800
C16B H16G 0.9800
C16B H16H 0.9800
C16B H16I 0.9800
N1C C1C 1.52(3)
N1C C2C 1.50(3)
N1C C3C 1.51(3)
N1C C4C 1.52(3)
C1C H1CA 0.9900
C1C H1CB 0.9900
C1C C5C 1.50(3)
C2C H2CA 0.9900
C2C H2CB 0.9900
C2C C6C 1.48(3)
C3C H3CA 0.9900
C3C H3CB 0.9900
C3C C7C 1.49(2)
C4C H4CA 0.9900
C4C H4CB 0.9900
C4C C8C 1.51(3)
C5C H5CA 0.9900
C5C H5CB 0.9900
C5C C9C 1.48(3)
C6C H6CA 0.9900
C6C H6CB 0.9900
C6C C10C 1.49(3)
C7C H7CA 0.9900
C7C H7CB 0.9900
C7C C11C 1.48(3)
C8C H8CA 0.9900
C8C H8CB 0.9900
C8C C12C 1.50(3)
C9C H9CA 0.9900
C9C H9CB 0.9900
C9C C13C 1.51(3)
C10C H10E 0.9900
C10C H10F 0.9900
C10C C14C 1.50(3)
C11C H11E 0.9900
C11C H11F 0.9900
C11C C15C 1.51(3)
C12C H12E 0.9900
C12C H12F 0.9900
C12C C16C 1.50(3)
C13C H13G 0.9800
C13C H13H 0.9800
C13C H13I 0.9800
C14C H14G 0.9800
C14C H14H 0.9800
C14C H14I 0.9800
C15C H15G 0.9800
C15C H15H 0.9800
C15C H15I 0.9800
C16C H16J 0.9800
C16C H16K 0.9800
C16C H16L 0.9800

loop_
_smtbx_masks_void_nr
_smtbx_masks_void_average_x
_smtbx_masks_void_average_y
_smtbx_masks_void_average_z
_smtbx_masks_void_volume
_smtbx_masks_void_count_electrons
1 -0.093 -0.067 -0.187 6432.3 644.3

loop_
_twin_individual_id
_twin_individual_mass_fraction_refined
1 0.745(19)
2 0.255(19)
